data_4513940
loop_
_publ_author_name
'Bigler, Raphael'
'Huber, Raffael'
'St\"ockli, Marco'
'Mezzetti, Antonio'

_publ_section_title
;
 Iron(II)/(NH)2P2Macrocycles: Modular, Highly Enantioselective Transfer
 Hydrogenation Catalysts
;
_journal_issue 10
_journal_name_full 'ACS Catalysis'
_journal_page_first 6455
_journal_paper_doi 10.1021/acscatal.6b01872
_journal_volume 6
_journal_year 2016
_chemical_absolute_configuration syn
_chemical_formula_moiety 'C57 H70 Fe N4 P2, 2(C H2 Cl2), 2(B F4)'
_chemical_formula_sum 'C59 H74 B2 Cl4 F8 Fe N4 P2'
_chemical_formula_weight 1272.43
_chemical_name_common '[Fe(CNAd)2(1b)](BF4)2, 2 CH2Cl2 (3c)'
_chemical_name_systematic
;
 ?
;
_space_group_crystal_system triclinic
_space_group_IT_number 1
_space_group_name_Hall 'P 1'
_space_group_name_H-M_alt 'P 1'
_symmetry_space_group_name_Hall 'P 1'
_symmetry_space_group_name_H-M 'P 1'
_atom_sites_solution_hydrogens geom
_audit_creation_method SHELXL-2013
_cell_angle_alpha 101.154(3)
_cell_angle_beta 92.256(3)
_cell_angle_gamma 102.353(3)
_cell_formula_units_Z 1
_cell_length_a 10.4939(10)
_cell_length_b 10.7859(10)
_cell_length_c 13.5065(13)
_cell_measurement_reflns_used 9930
_cell_measurement_temperature 103(2)
_cell_measurement_theta_max 37.105
_cell_measurement_theta_min 2.416
_cell_volume 1459.9(2)
_computing_cell_refinement 'Bruker SAINT'
_computing_data_collection 'Bruker SAINT'
_computing_data_reduction 'Bruker SAINT'
_computing_molecular_graphics 'SHELXL-2013 (Sheldrick, 2013)'
_computing_publication_material 'SHELXL-2013 (Sheldrick, 2013)'
_computing_structure_refinement 'SHELXL-2013 (Sheldrick, 2013)'
_computing_structure_solution 'SHELXL-2013 (Sheldrick, 2013)'
_diffrn_ambient_temperature 103(2)
_diffrn_detector 'Bruker SMART CCD 1K area detector'
_diffrn_detector_area_resol_mean 7.9
_diffrn_measured_fraction_theta_full 0.999
_diffrn_measured_fraction_theta_max 0.982
_diffrn_measurement_device 'fixed chi three-circle diffractometer'
_diffrn_measurement_device_type 'Bruker SMART Apex2'
_diffrn_measurement_method '\w and \f scans'
_diffrn_radiation_monochromator graphite
_diffrn_radiation_type MoK\a
_diffrn_radiation_wavelength 0.71073
_diffrn_reflns_av_R_equivalents 0.0471
_diffrn_reflns_av_unetI/netI 0.0726
_diffrn_reflns_Laue_measured_fraction_full 0.999
_diffrn_reflns_Laue_measured_fraction_max 0.982
_diffrn_reflns_limit_h_max 17
_diffrn_reflns_limit_h_min -17
_diffrn_reflns_limit_k_max 18
_diffrn_reflns_limit_k_min -18
_diffrn_reflns_limit_l_max 22
_diffrn_reflns_limit_l_min -22
_diffrn_reflns_number 68309
_diffrn_reflns_point_group_measured_fraction_full 0.997
_diffrn_reflns_point_group_measured_fraction_max 0.963
_diffrn_reflns_theta_full 26.000
_diffrn_reflns_theta_max 37.159
_diffrn_reflns_theta_min 2.241
_diffrn_source 'sealed X-ray tube'
_diffrn_standards_number 0
_exptl_absorpt_coefficient_mu 0.565
_exptl_absorpt_correction_T_max 0.9373
_exptl_absorpt_correction_T_min 0.7974
_exptl_absorpt_correction_type multi-scan
_exptl_absorpt_process_details
;
SADABS-2012/1 (Bruker,2012) was used for absorption correction.
wR2(int) was 0.1108 before and 0.0769 after correction.
The Ratio of minimum to maximum transmission is 0.8507.
The \l/2 correction factor is 0.0015.
;
_exptl_crystal_colour yellow
_exptl_crystal_colour_primary yellow
_exptl_crystal_density_diffrn 1.447
_exptl_crystal_density_meas ?
_exptl_crystal_description block
_exptl_crystal_F_000 662
_exptl_crystal_size_max 0.142
_exptl_crystal_size_mid 0.125
_exptl_crystal_size_min 0.102
_refine_diff_density_max 1.454
_refine_diff_density_min -1.519
_refine_diff_density_rms 0.096
_refine_ls_abs_structure_details
;
 Flack x determined using 10272 quotients [(I+)-(I-)]/[(I+)+(I-)]
 (Parsons and Flack (2004), Acta Cryst. A60, s61).
;
_refine_ls_abs_structure_Flack 0.030(4)
_refine_ls_extinction_method none
_refine_ls_goodness_of_fit_ref 1.018
_refine_ls_hydrogen_treatment constr
_refine_ls_matrix_type full
_refine_ls_number_parameters 740
_refine_ls_number_reflns 28919
_refine_ls_number_restraints 3
_refine_ls_restrained_S_all 1.018
_refine_ls_R_factor_all 0.0694
_refine_ls_R_factor_gt 0.0528
_refine_ls_shift/su_max 0.000
_refine_ls_shift/su_mean 0.000
_refine_ls_structure_factor_coef Fsqd
_refine_ls_weighting_details 'w=1/[\s^2^(Fo^2^)+(0.0645P)^2^+0.5780P] where P=(Fo^2^+2Fc^2^)/3'
_refine_ls_weighting_scheme calc
_refine_ls_wR_factor_gt 0.1213
_refine_ls_wR_factor_ref 0.1304
_reflns_Friedel_coverage 0.961
_reflns_Friedel_fraction_full 0.994
_reflns_Friedel_fraction_max 0.943
_reflns_number_gt 24414
_reflns_number_total 28919
_reflns_threshold_expression 'I > 2\s(I)'
_cod_data_source_file cs6b01872_si_002.cif
_cod_data_source_block new4
_cod_depositor_comments
;
The following automatic conversions were performed:

'_exptl_crystal_density_meas' value 'not measured' was changed to '?'
- the value is perceived as not measured.

Automatic conversion script
Id: cif_fix_values 4268 2015-11-12 08:31:59Z antanas 

 Adding full bibliography for 4513939--4513940.cif.
;
_cod_database_code 4513940
_shelx_space_group_comment
;
The symmetry employed for this shelxl refinement is uniquely defined
by the following loop, which should always be used as a source of
symmetry information in preference to the above space-group names.
They are only intended as comments.
;
_shelxl_version_number 2013-4

loop_
_space_group_symop_operation_xyz
'x, y, z'

loop_
_atom_site_label
_atom_site_type_symbol
_atom_site_fract_x
_atom_site_fract_y
_atom_site_fract_z
_atom_site_U_iso_or_equiv
_atom_site_adp_type
_atom_site_occupancy
_atom_site_site_symmetry_order
_atom_site_calc_flag
_atom_site_refinement_flags_posn
_atom_site_refinement_flags_adp
_atom_site_refinement_flags_occupancy
_atom_site_disorder_assembly
_atom_site_disorder_group
Fe1 Fe 0.69820(2) 0.64055(3) 0.40378(2) 0.00659(6) Uani 1 1 d . . . . .
P1 P 0.68886(5) 0.51325(5) 0.51529(4) 0.00840(10) Uani 1 1 d . . . . .
P2 P 0.81157(5) 0.52224(5) 0.30075(4) 0.00773(10) Uani 1 1 d . . . . .
N1 N 0.86588(19) 0.76541(19) 0.47895(15) 0.0090(3) Uani 1 1 d . . . . .
H1 H 0.9397 0.7229 0.4595 0.011 Uiso 1 1 calc R U . . .
N2 N 0.71854(19) 0.77265(19) 0.30942(15) 0.0089(3) Uani 1 1 d . . . . .
H2 H 0.6635 0.8341 0.3373 0.011 Uiso 1 1 calc R U . . .
N3 N 0.5513(2) 0.8147(2) 0.53726(15) 0.0118(3) Uani 1 1 d . . . . .
N4 N 0.4679(2) 0.4668(2) 0.26899(16) 0.0122(3) Uani 1 1 d . . . . .
C1 C 0.8717(2) 0.7910(2) 0.59197(17) 0.0111(4) Uani 1 1 d . . . . .
H1A H 0.7854 0.8022 0.6143 0.013 Uiso 1 1 calc R U . . .
H1B H 0.9372 0.8724 0.6202 0.013 Uiso 1 1 calc R U . . .
C2 C 0.9082(2) 0.6811(2) 0.63161(17) 0.0110(4) Uani 1 1 d . . . . .
C3 C 1.0193(3) 0.7097(3) 0.6993(2) 0.0174(4) Uani 1 1 d . . . . .
H3 H 1.0680 0.7968 0.7192 0.021 Uiso 1 1 calc R U . . .
C4 C 1.0600(3) 0.6132(3) 0.7381(2) 0.0229(5) Uani 1 1 d . . . . .
H4 H 1.1365 0.6341 0.7836 0.028 Uiso 1 1 calc R U . . .
C5 C 0.9890(3) 0.4867(3) 0.7103(2) 0.0221(5) Uani 1 1 d . . . . .
H5 H 1.0166 0.4204 0.7368 0.027 Uiso 1 1 calc R U . . .
C6 C 0.8767(3) 0.4557(3) 0.6435(2) 0.0156(4) Uani 1 1 d . . . . .
H6 H 0.8277 0.3686 0.6254 0.019 Uiso 1 1 calc R U . . .
C7 C 0.8357(2) 0.5524(2) 0.60292(17) 0.0103(3) Uani 1 1 d . . . . .
C8 C 0.5572(2) 0.5085(2) 0.59973(17) 0.0109(3) Uani 1 1 d . . . . .
C9 C 0.5825(3) 0.5469(3) 0.70459(19) 0.0161(4) Uani 1 1 d . . . . .
H9 H 0.6695 0.5849 0.7333 0.019 Uiso 1 1 calc R U . . .
C10 C 0.4803(3) 0.5298(3) 0.7676(2) 0.0204(5) Uani 1 1 d . . . . .
H10 H 0.4983 0.5562 0.8389 0.025 Uiso 1 1 calc R U . . .
C11 C 0.3531(3) 0.4745(3) 0.7266(2) 0.0203(5) Uani 1 1 d . . . . .
H11 H 0.2841 0.4617 0.7697 0.024 Uiso 1 1 calc R U . . .
C12 C 0.3267(3) 0.4375(3) 0.6216(2) 0.0211(5) Uani 1 1 d . . . . .
H12 H 0.2396 0.4002 0.5930 0.025 Uiso 1 1 calc R U . . .
C13 C 0.4279(2) 0.4553(3) 0.5590(2) 0.0175(4) Uani 1 1 d . . . . .
H13 H 0.4091 0.4311 0.4876 0.021 Uiso 1 1 calc R U . . .
C14 C 0.6635(2) 0.3403(2) 0.46113(19) 0.0134(4) Uani 1 1 d . . . . .
H14A H 0.6568 0.2928 0.5172 0.016 Uiso 1 1 calc R U . . .
H14B H 0.5786 0.3118 0.4195 0.016 Uiso 1 1 calc R U . . .
C15 C 0.7696(3) 0.3010(2) 0.39565(19) 0.0149(4) Uani 1 1 d . . . . .
H15A H 0.7557 0.2053 0.3816 0.018 Uiso 1 1 calc R U . . .
H15B H 0.8559 0.3375 0.4344 0.018 Uiso 1 1 calc R U . . .
C16 C 0.7728(2) 0.3461(2) 0.29471(18) 0.0131(4) Uani 1 1 d . . . . .
H16A H 0.6862 0.3088 0.2565 0.016 Uiso 1 1 calc R U . . .
H16B H 0.8381 0.3087 0.2551 0.016 Uiso 1 1 calc R U . . .
C17 C 0.9901(2) 0.5705(2) 0.32220(18) 0.0111(4) Uani 1 1 d . . . . .
C18 C 1.0546(2) 0.5514(3) 0.40908(18) 0.0141(4) Uani 1 1 d . . . . .
H18 H 1.0060 0.5053 0.4538 0.017 Uiso 1 1 calc R U . . .
C19 C 1.1890(3) 0.5993(3) 0.4305(2) 0.0185(5) Uani 1 1 d . . . . .
H19 H 1.2320 0.5841 0.4887 0.022 Uiso 1 1 calc R U . . .
C20 C 1.2606(2) 0.6695(3) 0.3668(2) 0.0190(5) Uani 1 1 d . . . . .
H20 H 1.3521 0.7032 0.3820 0.023 Uiso 1 1 calc R U . . .
C21 C 1.1981(2) 0.6899(3) 0.2812(2) 0.0169(4) Uani 1 1 d . . . . .
H21 H 1.2469 0.7385 0.2381 0.020 Uiso 1 1 calc R U . . .
C22 C 1.0641(2) 0.6397(2) 0.25777(19) 0.0133(4) Uani 1 1 d . . . . .
H22 H 1.0226 0.6524 0.1979 0.016 Uiso 1 1 calc R U . . .
C23 C 0.7836(2) 0.5317(2) 0.16823(16) 0.0108(4) Uani 1 1 d . . . . .
C24 C 0.8254(2) 0.4395(3) 0.09487(18) 0.0151(4) Uani 1 1 d . . . . .
H24 H 0.8631 0.3755 0.1162 0.018 Uiso 1 1 calc R U . . .
C25 C 0.8125(3) 0.4407(3) -0.00746(19) 0.0215(5) Uani 1 1 d . . . . .
H25 H 0.8409 0.3781 -0.0558 0.026 Uiso 1 1 calc R U . . .
C26 C 0.7575(3) 0.5344(4) -0.0383(2) 0.0252(6) Uani 1 1 d . . . . .
H26 H 0.7480 0.5364 -0.1082 0.030 Uiso 1 1 calc R U . . .
C27 C 0.7161(3) 0.6255(3) 0.0331(2) 0.0203(5) Uani 1 1 d . . . . .
H27 H 0.6785 0.6890 0.0108 0.024 Uiso 1 1 calc R U . . .
C28 C 0.7282(2) 0.6265(2) 0.13705(17) 0.0120(4) Uani 1 1 d . . . . .
C29 C 0.6691(2) 0.7268(2) 0.20166(17) 0.0119(4) Uani 1 1 d . . . . .
H29A H 0.6812 0.8034 0.1698 0.014 Uiso 1 1 calc R U . . .
H29B H 0.5737 0.6908 0.1989 0.014 Uiso 1 1 calc R U . . .
C30 C 0.8552(2) 0.8533(2) 0.32613(17) 0.0106(3) Uani 1 1 d . . . . .
H30 H 0.9146 0.7988 0.2942 0.013 Uiso 1 1 calc R U . . .
C31 C 0.8915(2) 0.8885(2) 0.43999(17) 0.0101(3) Uani 1 1 d . . . . .
H31 H 0.8335 0.9444 0.4723 0.012 Uiso 1 1 calc R U . . .
C32 C 1.0337(3) 0.9644(3) 0.4630(2) 0.0164(4) Uani 1 1 d . . . . .
H32A H 1.0559 0.9873 0.5372 0.020 Uiso 1 1 calc R U . . .
H32B H 1.0924 0.9097 0.4325 0.020 Uiso 1 1 calc R U . . .
C33 C 1.0546(3) 1.0877(3) 0.4207(2) 0.0245(6) Uani 1 1 d . . . . .
H33A H 1.1480 1.1334 0.4334 0.029 Uiso 1 1 calc R U . . .
H33B H 1.0020 1.1460 0.4558 0.029 Uiso 1 1 calc R U . . .
C34 C 1.0151(3) 1.0562(3) 0.3072(3) 0.0280(7) Uani 1 1 d . . . . .
H34A H 1.0759 1.0080 0.2714 0.034 Uiso 1 1 calc R U . . .
H34B H 1.0227 1.1381 0.2828 0.034 Uiso 1 1 calc R U . . .
C35 C 0.8747(3) 0.9751(3) 0.2816(2) 0.0191(5) Uani 1 1 d . . . . .
H35A H 0.8126 1.0278 0.3089 0.023 Uiso 1 1 calc R U . . .
H35B H 0.8558 0.9500 0.2071 0.023 Uiso 1 1 calc R U . . .
C36 C 0.6007(2) 0.7437(2) 0.48549(17) 0.0100(3) Uani 1 1 d . . . . .
C37 C 0.5072(2) 0.9114(2) 0.61050(17) 0.0107(4) Uani 1 1 d . . . . .
C38 C 0.3591(3) 0.8940(3) 0.5912(2) 0.0185(5) Uani 1 1 d . . . . .
H38A H 0.3135 0.8057 0.5972 0.022 Uiso 1 1 calc R U . . .
H38B H 0.3373 0.9055 0.5220 0.022 Uiso 1 1 calc R U . . .
C39 C 0.3153(3) 0.9961(3) 0.6701(2) 0.0216(5) Uani 1 1 d . . . . .
H39 H 0.2186 0.9859 0.6588 0.026 Uiso 1 1 calc R U . . .
C40 C 0.3839(4) 1.1305(3) 0.6589(3) 0.0302(7) Uani 1 1 d . . . . .
H40A H 0.3541 1.1966 0.7085 0.036 Uiso 1 1 calc R U . . .
H40B H 0.3619 1.1427 0.5901 0.036 Uiso 1 1 calc R U . . .
C41 C 0.5320(4) 1.1475(3) 0.6771(3) 0.0275(7) Uani 1 1 d . . . . .
H41 H 0.5770 1.2367 0.6703 0.033 Uiso 1 1 calc R U . . .
C42 C 0.5786(3) 1.0465(3) 0.5984(2) 0.0228(6) Uani 1 1 d . . . . .
H42A H 0.5584 1.0585 0.5291 0.027 Uiso 1 1 calc R U . . .
H42B H 0.6744 1.0568 0.6097 0.027 Uiso 1 1 calc R U . . .
C43 C 0.5403(3) 0.8905(3) 0.71677(19) 0.0185(5) Uani 1 1 d . . . . .
H43A H 0.6358 0.8988 0.7284 0.022 Uiso 1 1 calc R U . . .
H43B H 0.4949 0.8025 0.7234 0.022 Uiso 1 1 calc R U . . .
C44 C 0.4961(3) 0.9932(3) 0.79505(19) 0.0171(4) Uani 1 1 d . . . . .
H44 H 0.5172 0.9809 0.8648 0.020 Uiso 1 1 calc R U . . .
C45 C 0.3481(3) 0.9764(3) 0.77601(19) 0.0166(4) Uani 1 1 d . . . . .
H45A H 0.3028 0.8884 0.7828 0.020 Uiso 1 1 calc R U . . .
H45B H 0.3176 1.0404 0.8269 0.020 Uiso 1 1 calc R U . . .
C46 C 0.5671(3) 1.1281(3) 0.7841(2) 0.0262(6) Uani 1 1 d . . . . .
H46A H 0.6629 1.1377 0.7951 0.031 Uiso 1 1 calc R U . . .
H46B H 0.5410 1.1947 0.8356 0.031 Uiso 1 1 calc R U . . .
C47 C 0.5529(2) 0.5330(2) 0.32531(17) 0.0087(3) Uani 1 1 d . . . . .
C48 C 0.3806(2) 0.3926(2) 0.18063(17) 0.0113(4) Uani 1 1 d . . . . .
C49 C 0.4411(3) 0.2821(3) 0.12800(19) 0.0164(4) Uani 1 1 d . . . . .
H49A H 0.5290 0.3180 0.1080 0.020 Uiso 1 1 calc R U . . .
H49B H 0.4506 0.2238 0.1748 0.020 Uiso 1 1 calc R U . . .
C50 C 0.3509(3) 0.2064(3) 0.0340(2) 0.0191(5) Uani 1 1 d . . . . .
H50 H 0.3891 0.1339 -0.0008 0.023 Uiso 1 1 calc R U . . .
C51 C 0.3362(3) 0.2953(3) -0.03920(19) 0.0188(5) Uani 1 1 d . . . . .
H51A H 0.2785 0.2453 -0.0999 0.023 Uiso 1 1 calc R U . . .
H51B H 0.4228 0.3312 -0.0612 0.023 Uiso 1 1 calc R U . . .
C52 C 0.2769(2) 0.4063(3) 0.01442(18) 0.0147(4) Uani 1 1 d . . . . .
H52 H 0.2677 0.4651 -0.0330 0.018 Uiso 1 1 calc R U . . .
C53 C 0.3679(2) 0.4833(2) 0.10791(18) 0.0134(4) Uani 1 1 d . . . . .
H53A H 0.3315 0.5562 0.1422 0.016 Uiso 1 1 calc R U . . .
H53B H 0.4552 0.5195 0.0871 0.016 Uiso 1 1 calc R U . . .
C54 C 0.2460(2) 0.3359(3) 0.21418(19) 0.0156(4) Uani 1 1 d . . . . .
H54A H 0.2081 0.4066 0.2504 0.019 Uiso 1 1 calc R U . . .
H54B H 0.2551 0.2772 0.2607 0.019 Uiso 1 1 calc R U . . .
C55 C 0.1555(3) 0.2602(3) 0.1191(2) 0.0179(5) Uani 1 1 d . . . . .
H55 H 0.0671 0.2232 0.1396 0.021 Uiso 1 1 calc R U . . .
C56 C 0.1423(2) 0.3509(3) 0.0473(2) 0.0176(4) Uani 1 1 d . . . . .
H56A H 0.1043 0.4225 0.0818 0.021 Uiso 1 1 calc R U . . .
H56B H 0.0828 0.3026 -0.0130 0.021 Uiso 1 1 calc R U . . .
C57 C 0.2152(3) 0.1497(3) 0.0660(2) 0.0220(5) Uani 1 1 d . . . . .
H57A H 0.1573 0.0990 0.0055 0.026 Uiso 1 1 calc R U . . .
H57B H 0.2235 0.0907 0.1125 0.026 Uiso 1 1 calc R U . . .
B1 B -0.0064(3) 0.1547(3) 0.7429(3) 0.0223(6) Uani 1 1 d . . . . .
F1 F -0.0881(3) 0.1188(4) 0.6552(2) 0.0630(10) Uani 1 1 d . . . . .
F2 F 0.0223(3) 0.0463(2) 0.7729(2) 0.0484(7) Uani 1 1 d . . . . .
F3 F -0.0659(3) 0.2237(2) 0.81776(17) 0.0392(5) Uani 1 1 d . . . . .
F4 F 0.1086(3) 0.2325(3) 0.7276(4) 0.0708(12) Uani 1 1 d . . . . .
B2 B 0.4679(4) 1.0023(4) 0.2889(3) 0.0290(7) Uani 1 1 d . . . . .
F5 F 0.3599(4) 0.9517(4) 0.2186(3) 0.0806(14) Uani 1 1 d . . . . .
F6 F 0.5005(3) 0.9066(3) 0.3324(2) 0.0439(6) Uani 1 1 d . . . . .
F7 F 0.4265(5) 1.0897(4) 0.3628(4) 0.0836(13) Uani 1 1 d . . . . .
F8 F 0.5688(3) 1.0672(3) 0.2456(3) 0.0633(10) Uani 1 1 d . . . . .
C58 C 0.8401(6) 1.0230(6) -0.0505(5) 0.0587(14) Uani 1 1 d . . . . .
Cl1 Cl 0.73670(14) 1.05779(15) 0.04604(9) 0.0536(3) Uani 1 1 d . . . . .
Cl2 Cl 0.8944(3) 0.8931(3) -0.0368(3) 0.0758(13) Uani 0.542(5) 1 d . . P A 1
Cl2A Cl 0.8079(4) 0.8563(3) -0.1214(2) 0.0554(10) Uani 0.458(5) 1 d . . P A 2
C59 C 1.2517(7) 0.8261(5) 0.0030(4) 0.0558(14) Uani 1 1 d . . . . .
Cl3 Cl 1.1070(2) 0.6899(3) 0.00873(17) 0.0387(5) Uani 0.542(5) 1 d . . P A 1
Cl3A Cl 1.1137(6) 0.7588(7) 0.0186(3) 0.0947(19) Uani 0.458(5) 1 d . . P A 2
Cl4 Cl 1.37435(15) 0.74777(13) -0.04515(12) 0.0561(3) Uani 1 1 d . . . . .

loop_
_atom_site_aniso_label
_atom_site_aniso_U_11
_atom_site_aniso_U_22
_atom_site_aniso_U_33
_atom_site_aniso_U_23
_atom_site_aniso_U_13
_atom_site_aniso_U_12
Fe1 0.00655(11) 0.00648(12) 0.00642(12) 0.00060(9) 0.00013(9) 0.00152(9)
P1 0.0087(2) 0.0076(2) 0.0085(2) 0.00163(18) 0.00071(17) 0.00111(18)
P2 0.0070(2) 0.0084(2) 0.0074(2) 0.00029(17) 0.00006(16) 0.00214(17)
N1 0.0111(8) 0.0073(7) 0.0089(7) 0.0016(6) -0.0005(6) 0.0030(6)
N2 0.0086(7) 0.0078(8) 0.0107(7) 0.0022(6) 0.0008(6) 0.0023(6)
N3 0.0145(8) 0.0114(8) 0.0096(7) -0.0003(6) 0.0014(6) 0.0056(7)
N4 0.0115(8) 0.0133(8) 0.0102(8) 0.0010(6) -0.0004(6) 0.0006(6)
C1 0.0142(9) 0.0100(9) 0.0085(8) 0.0006(7) -0.0018(7) 0.0030(7)
C2 0.0112(9) 0.0130(9) 0.0091(8) 0.0032(7) -0.0010(7) 0.0030(7)
C3 0.0163(10) 0.0175(11) 0.0164(10) 0.0024(9) -0.0054(8) 0.0018(8)
C4 0.0193(12) 0.0252(13) 0.0244(13) 0.0076(11) -0.0106(10) 0.0053(10)
C5 0.0235(12) 0.0229(13) 0.0228(12) 0.0091(10) -0.0069(10) 0.0090(10)
C6 0.0170(10) 0.0137(10) 0.0179(10) 0.0062(8) -0.0019(8) 0.0053(8)
C7 0.0104(8) 0.0117(9) 0.0098(8) 0.0032(7) 0.0010(6) 0.0039(7)
C8 0.0118(8) 0.0116(9) 0.0101(8) 0.0034(7) 0.0019(7) 0.0028(7)
C9 0.0151(10) 0.0214(11) 0.0110(9) 0.0018(8) 0.0019(7) 0.0036(8)
C10 0.0196(11) 0.0291(14) 0.0136(10) 0.0052(9) 0.0052(8) 0.0062(10)
C11 0.0184(11) 0.0255(13) 0.0211(12) 0.0105(10) 0.0098(9) 0.0074(10)
C12 0.0118(10) 0.0308(14) 0.0213(12) 0.0089(11) 0.0037(8) 0.0024(9)
C13 0.0113(9) 0.0261(13) 0.0142(10) 0.0048(9) 0.0014(7) 0.0017(9)
C14 0.0161(10) 0.0085(9) 0.0149(9) 0.0023(7) 0.0022(8) 0.0012(7)
C15 0.0197(11) 0.0099(9) 0.0156(10) 0.0018(8) 0.0024(8) 0.0052(8)
C16 0.0172(10) 0.0094(9) 0.0119(9) -0.0003(7) 0.0011(7) 0.0037(7)
C17 0.0078(8) 0.0121(9) 0.0119(8) -0.0015(7) -0.0004(6) 0.0027(7)
C18 0.0107(9) 0.0181(10) 0.0126(9) -0.0006(8) -0.0020(7) 0.0055(8)
C19 0.0128(10) 0.0223(12) 0.0178(10) -0.0037(9) -0.0056(8) 0.0067(9)
C20 0.0094(9) 0.0215(12) 0.0213(11) -0.0068(9) -0.0015(8) 0.0037(8)
C21 0.0094(9) 0.0160(10) 0.0213(11) -0.0029(9) 0.0035(8) 0.0002(8)
C22 0.0101(8) 0.0141(10) 0.0142(9) 0.0005(8) 0.0011(7) 0.0020(7)
C23 0.0091(8) 0.0150(9) 0.0069(8) 0.0002(7) -0.0002(6) 0.0019(7)
C24 0.0128(9) 0.0201(11) 0.0111(9) -0.0011(8) 0.0018(7) 0.0042(8)
C25 0.0200(11) 0.0335(15) 0.0090(9) -0.0031(9) 0.0013(8) 0.0085(10)
C26 0.0284(14) 0.0420(18) 0.0079(9) 0.0035(10) 0.0015(9) 0.0148(13)
C27 0.0208(11) 0.0315(14) 0.0115(10) 0.0060(9) 0.0021(8) 0.0105(10)
C28 0.0099(8) 0.0166(10) 0.0090(8) 0.0023(7) 0.0000(7) 0.0022(7)
C29 0.0140(9) 0.0129(9) 0.0095(8) 0.0029(7) -0.0020(7) 0.0042(7)
C30 0.0120(8) 0.0092(8) 0.0104(8) 0.0029(7) 0.0000(7) 0.0011(7)
C31 0.0117(8) 0.0068(8) 0.0110(8) 0.0022(6) -0.0008(7) 0.0006(6)
C32 0.0144(10) 0.0143(10) 0.0181(10) 0.0046(8) -0.0026(8) -0.0021(8)
C33 0.0260(13) 0.0168(12) 0.0265(14) 0.0100(10) -0.0045(11) -0.0079(10)
C34 0.0300(15) 0.0237(14) 0.0289(15) 0.0174(12) -0.0008(12) -0.0073(11)
C35 0.0228(12) 0.0128(10) 0.0216(12) 0.0095(9) -0.0003(9) -0.0014(9)
C36 0.0099(8) 0.0103(9) 0.0100(8) 0.0032(7) -0.0013(7) 0.0023(7)
C37 0.0121(9) 0.0113(9) 0.0088(8) 0.0002(7) 0.0021(7) 0.0044(7)
C38 0.0126(10) 0.0265(13) 0.0136(10) -0.0060(9) -0.0010(8) 0.0078(9)
C39 0.0171(11) 0.0317(15) 0.0165(11) -0.0039(10) 0.0001(9) 0.0149(10)
C40 0.053(2) 0.0278(15) 0.0207(13) 0.0062(11) 0.0118(13) 0.0296(15)
C41 0.0427(18) 0.0106(11) 0.0275(14) 0.0009(10) 0.0192(13) 0.0021(11)
C42 0.0313(14) 0.0133(10) 0.0219(12) 0.0005(9) 0.0161(11) 0.0010(10)
C43 0.0241(12) 0.0247(12) 0.0107(9) 0.0020(9) 0.0015(8) 0.0156(10)
C44 0.0193(11) 0.0232(12) 0.0091(9) -0.0009(8) 0.0006(8) 0.0096(9)
C45 0.0155(10) 0.0189(11) 0.0132(9) -0.0020(8) 0.0043(8) 0.0036(8)
C46 0.0198(12) 0.0268(14) 0.0208(12) -0.0128(11) 0.0059(10) -0.0042(10)
C47 0.0094(8) 0.0082(8) 0.0086(8) 0.0006(6) 0.0009(6) 0.0031(6)
C48 0.0087(8) 0.0127(9) 0.0099(8) -0.0013(7) -0.0024(6) 0.0008(7)
C49 0.0156(10) 0.0178(11) 0.0136(10) -0.0039(8) -0.0045(8) 0.0062(8)
C50 0.0211(11) 0.0175(11) 0.0162(10) -0.0056(9) -0.0046(9) 0.0083(9)
C51 0.0210(11) 0.0227(12) 0.0110(9) -0.0038(9) 0.0011(8) 0.0079(9)
C52 0.0150(10) 0.0184(11) 0.0095(9) -0.0002(8) -0.0015(7) 0.0044(8)
C53 0.0127(9) 0.0142(10) 0.0120(9) 0.0009(7) 0.0001(7) 0.0017(7)
C54 0.0129(9) 0.0187(11) 0.0116(9) 0.0018(8) -0.0001(7) -0.0025(8)
C55 0.0127(10) 0.0205(12) 0.0158(11) 0.0007(9) -0.0026(8) -0.0028(8)
C56 0.0124(9) 0.0226(12) 0.0154(10) -0.0009(9) -0.0030(8) 0.0040(8)
C57 0.0261(13) 0.0141(11) 0.0199(12) -0.0022(9) -0.0091(10) -0.0012(9)
B1 0.0230(14) 0.0173(13) 0.0244(14) 0.0000(11) 0.0033(11) 0.0036(11)
F1 0.0648(19) 0.076(2) 0.0389(14) -0.0259(14) -0.0224(13) 0.0335(17)
F2 0.078(2) 0.0260(12) 0.0497(16) 0.0126(11) 0.0166(14) 0.0227(13)
F3 0.0580(15) 0.0355(12) 0.0261(10) -0.0031(9) 0.0104(10) 0.0223(11)
F4 0.0281(12) 0.0397(15) 0.157(4) 0.041(2) 0.0341(18) 0.0119(11)
B2 0.0317(17) 0.0208(15) 0.0305(17) 0.0075(13) -0.0099(14) -0.0026(13)
F5 0.083(2) 0.066(2) 0.072(2) 0.0328(18) -0.050(2) -0.0360(19)
F6 0.0484(14) 0.0507(15) 0.0507(15) 0.0291(13) 0.0176(12) 0.0314(12)
F7 0.096(3) 0.069(2) 0.096(3) 0.003(2) 0.009(2) 0.055(2)
F8 0.0444(16) 0.0593(19) 0.085(2) 0.0425(18) -0.0057(15) -0.0145(14)
C58 0.052(3) 0.052(3) 0.058(3) 0.005(2) 0.009(2) -0.013(2)
Cl1 0.0575(7) 0.0694(8) 0.0333(5) 0.0188(5) -0.0083(5) 0.0078(6)
Cl2 0.0674(18) 0.0521(15) 0.128(3) 0.0548(19) 0.041(2) 0.0197(13)
Cl2A 0.077(2) 0.0380(13) 0.0555(17) 0.0225(11) 0.0167(15) 0.0086(12)
C59 0.098(4) 0.049(3) 0.034(2) 0.0148(19) 0.021(2) 0.039(3)
Cl3 0.0449(11) 0.0507(13) 0.0271(8) 0.0180(9) 0.0132(7) 0.0142(10)
Cl3A 0.125(4) 0.101(4) 0.0427(18) 0.019(2) 0.015(2) -0.013(3)
Cl4 0.0714(8) 0.0416(6) 0.0635(8) 0.0191(5) 0.0191(6) 0.0209(6)

loop_
_atom_type_symbol
_atom_type_description
_atom_type_scat_dispersion_real
_atom_type_scat_dispersion_imag
_atom_type_scat_source
C C 0.0033 0.0016 'International Tables Vol C Tables 4.2.6.8 and 6.1.1.4'
H H 0.0000 0.0000 'International Tables Vol C Tables 4.2.6.8 and 6.1.1.4'
B B 0.0013 0.0007 'International Tables Vol C Tables 4.2.6.8 and 6.1.1.4'
Cl Cl 0.1484 0.1585 'International Tables Vol C Tables 4.2.6.8 and 6.1.1.4'
F F 0.0171 0.0103 'International Tables Vol C Tables 4.2.6.8 and 6.1.1.4'
Fe Fe 0.3463 0.8444 'International Tables Vol C Tables 4.2.6.8 and 6.1.1.4'
N N 0.0061 0.0033 'International Tables Vol C Tables 4.2.6.8 and 6.1.1.4'
P P 0.1023 0.0942 'International Tables Vol C Tables 4.2.6.8 and 6.1.1.4'

loop_
_geom_angle_atom_site_label_1
_geom_angle_atom_site_label_2
_geom_angle_atom_site_label_3
_geom_angle
C47 Fe1 C36 94.76(10)
C47 Fe1 N1 174.66(9)
C36 Fe1 N1 87.75(9)
C47 Fe1 N2 92.55(9)
C36 Fe1 N2 88.08(9)
N1 Fe1 N2 82.82(8)
C47 Fe1 P1 92.56(7)
C36 Fe1 P1 90.13(7)
N1 Fe1 P1 92.14(6)
N2 Fe1 P1 174.71(6)
C47 Fe1 P2 84.34(7)
C36 Fe1 P2 177.32(7)
N1 Fe1 P2 92.94(6)
N2 Fe1 P2 89.44(6)
P1 Fe1 P2 92.42(2)
C8 P1 C14 99.48(11)
C8 P1 C7 102.91(10)
C14 P1 C7 105.33(11)
C8 P1 Fe1 118.34(8)
C14 P1 Fe1 115.33(8)
C7 P1 Fe1 113.54(8)
C23 P2 C17 102.34(11)
C23 P2 C16 102.43(11)
C17 P2 C16 104.48(11)
C23 P2 Fe1 112.24(8)
C17 P2 Fe1 116.54(7)
C16 P2 Fe1 116.91(8)
C1 N1 C31 111.86(17)
C1 N1 Fe1 115.93(15)
C31 N1 Fe1 109.90(14)
C1 N1 H1 106.2
C31 N1 H1 106.2
Fe1 N1 H1 106.2
C29 N2 C30 114.11(18)
C29 N2 Fe1 119.02(15)
C30 N2 Fe1 108.94(14)
C29 N2 H2 104.4
C30 N2 H2 104.4
Fe1 N2 H2 104.4
C36 N3 C37 171.8(2)
C47 N4 C48 166.8(2)
N1 C1 C2 110.96(18)
N1 C1 H1A 109.4
C2 C1 H1A 109.4
N1 C1 H1B 109.4
C2 C1 H1B 109.4
H1A C1 H1B 108.0
C3 C2 C7 119.3(2)
C3 C2 C1 117.9(2)
C7 C2 C1 122.8(2)
C4 C3 C2 121.2(3)
C4 C3 H3 119.4
C2 C3 H3 119.4
C5 C4 C3 119.7(2)
C5 C4 H4 120.1
C3 C4 H4 120.1
C4 C5 C6 120.3(3)
C4 C5 H5 119.9
C6 C5 H5 119.9
C5 C6 C7 120.5(2)
C5 C6 H6 119.8
C7 C6 H6 119.8
C6 C7 C2 119.0(2)
C6 C7 P1 120.95(18)
C2 C7 P1 120.00(17)
C9 C8 C13 118.9(2)
C9 C8 P1 121.77(18)
C13 C8 P1 119.16(18)
C8 C9 C10 120.2(2)
C8 C9 H9 119.9
C10 C9 H9 119.9
C11 C10 C9 120.4(3)
C11 C10 H10 119.8
C9 C10 H10 119.8
C10 C11 C12 119.6(2)
C10 C11 H11 120.2
C12 C11 H11 120.2
C13 C12 C11 120.0(3)
C13 C12 H12 120.0
C11 C12 H12 120.0
C12 C13 C8 120.8(2)
C12 C13 H13 119.6
C8 C13 H13 119.6
C15 C14 P1 115.57(17)
C15 C14 H14A 108.4
P1 C14 H14A 108.4
C15 C14 H14B 108.4
P1 C14 H14B 108.4
H14A C14 H14B 107.5
C14 C15 C16 114.1(2)
C14 C15 H15A 108.7
C16 C15 H15A 108.7
C14 C15 H15B 108.7
C16 C15 H15B 108.7
H15A C15 H15B 107.6
C15 C16 P2 117.09(16)
C15 C16 H16A 108.0
P2 C16 H16A 108.0
C15 C16 H16B 108.0
P2 C16 H16B 108.0
H16A C16 H16B 107.3
C18 C17 C22 118.5(2)
C18 C17 P2 120.61(18)
C22 C17 P2 120.57(18)
C19 C18 C17 120.6(2)
C19 C18 H18 119.7
C17 C18 H18 119.7
C20 C19 C18 120.2(3)
C20 C19 H19 119.9
C18 C19 H19 119.9
C21 C20 C19 119.8(2)
C21 C20 H20 120.1
C19 C20 H20 120.1
C20 C21 C22 120.5(3)
C20 C21 H21 119.7
C22 C21 H21 119.7
C21 C22 C17 120.4(2)
C21 C22 H22 119.8
C17 C22 H22 119.8
C28 C23 C24 119.4(2)
C28 C23 P2 123.73(17)
C24 C23 P2 116.79(19)
C25 C24 C23 121.4(3)
C25 C24 H24 119.3
C23 C24 H24 119.3
C26 C25 C24 119.1(3)
C26 C25 H25 120.4
C24 C25 H25 120.4
C25 C26 C27 120.0(3)
C25 C26 H26 120.0
C27 C26 H26 120.0
C26 C27 C28 122.0(3)
C26 C27 H27 119.0
C28 C27 H27 119.0
C23 C28 C27 118.0(2)
C23 C28 C29 127.7(2)
C27 C28 C29 114.1(2)
N2 C29 C28 118.29(19)
N2 C29 H29A 107.7
C28 C29 H29A 107.7
N2 C29 H29B 107.7
C28 C29 H29B 107.7
H29A C29 H29B 107.1
N2 C30 C31 107.14(18)
N2 C30 C35 114.3(2)
C31 C30 C35 110.7(2)
N2 C30 H30 108.2
C31 C30 H30 108.2
C35 C30 H30 108.2
N1 C31 C30 107.85(18)
N1 C31 C32 112.76(19)
C30 C31 C32 110.28(19)
N1 C31 H31 108.6
C30 C31 H31 108.6
C32 C31 H31 108.6
C33 C32 C31 110.6(2)
C33 C32 H32A 109.5
C31 C32 H32A 109.5
C33 C32 H32B 109.5
C31 C32 H32B 109.5
H32A C32 H32B 108.1
C32 C33 C34 110.9(3)
C32 C33 H33A 109.5
C34 C33 H33A 109.5
C32 C33 H33B 109.5
C34 C33 H33B 109.5
H33A C33 H33B 108.0
C33 C34 C35 112.1(3)
C33 C34 H34A 109.2
C35 C34 H34A 109.2
C33 C34 H34B 109.2
C35 C34 H34B 109.2
H34A C34 H34B 107.9
C30 C35 C34 111.0(2)
C30 C35 H35A 109.4
C34 C35 H35A 109.4
C30 C35 H35B 109.4
C34 C35 H35B 109.4
H35A C35 H35B 108.0
N3 C36 Fe1 174.1(2)
N3 C37 C42 108.58(19)
N3 C37 C38 109.29(19)
C42 C37 C38 110.4(2)
N3 C37 C43 108.00(19)
C42 C37 C43 110.6(2)
C38 C37 C43 109.9(2)
C37 C38 C39 108.1(2)
C37 C38 H38A 110.1
C39 C38 H38A 110.1
C37 C38 H38B 110.1
C39 C38 H38B 110.1
H38A C38 H38B 108.4
C40 C39 C45 110.2(3)
C40 C39 C38 109.6(2)
C45 C39 C38 109.5(2)
C40 C39 H39 109.2
C45 C39 H39 109.2
C38 C39 H39 109.2
C39 C40 C41 109.6(2)
C39 C40 H40A 109.8
C41 C40 H40A 109.8
C39 C40 H40B 109.8
C41 C40 H40B 109.8
H40A C40 H40B 108.2
C40 C41 C42 109.7(3)
C40 C41 C46 110.1(2)
C42 C41 C46 109.0(3)
C40 C41 H41 109.4
C42 C41 H41 109.4
C46 C41 H41 109.4
C37 C42 C41 107.9(2)
C37 C42 H42A 110.1
C41 C42 H42A 110.1
C37 C42 H42B 110.1
C41 C42 H42B 110.1
H42A C42 H42B 108.4
C37 C43 C44 108.6(2)
C37 C43 H43A 110.0
C44 C43 H43A 110.0
C37 C43 H43B 110.0
C44 C43 H43B 110.0
H43A C43 H43B 108.3
C46 C44 C45 110.2(2)
C46 C44 C43 109.4(2)
C45 C44 C43 108.6(2)
C46 C44 H44 109.6
C45 C44 H44 109.6
C43 C44 H44 109.6
C39 C45 C44 109.9(2)
C39 C45 H45A 109.7
C44 C45 H45A 109.7
C39 C45 H45B 109.7
C44 C45 H45B 109.7
H45A C45 H45B 108.2
C44 C46 C41 109.3(2)
C44 C46 H46A 109.8
C41 C46 H46A 109.8
C44 C46 H46B 109.8
C41 C46 H46B 109.8
H46A C46 H46B 108.3
N4 C47 Fe1 174.1(2)
N4 C48 C53 108.54(19)
N4 C48 C49 108.58(19)
C53 C48 C49 109.6(2)
N4 C48 C54 109.77(19)
C53 C48 C54 110.59(19)
C49 C48 C54 109.7(2)
C50 C49 C48 108.5(2)
C50 C49 H49A 110.0
C48 C49 H49A 110.0
C50 C49 H49B 110.0
C48 C49 H49B 110.0
H49A C49 H49B 108.4
C51 C50 C49 110.5(2)
C51 C50 C57 109.1(2)
C49 C50 C57 109.6(2)
C51 C50 H50 109.2
C49 C50 H50 109.2
C57 C50 H50 109.2
C50 C51 C52 109.1(2)
C50 C51 H51A 109.9
C52 C51 H51A 109.9
C50 C51 H51B 109.9
C52 C51 H51B 109.9
H51A C51 H51B 108.3
C56 C52 C53 109.5(2)
C56 C52 C51 109.8(2)
C53 C52 C51 109.2(2)
C56 C52 H52 109.4
C53 C52 H52 109.4
C51 C52 H52 109.4
C52 C53 C48 109.1(2)
C52 C53 H53A 109.9
C48 C53 H53A 109.9
C52 C53 H53B 109.9
C48 C53 H53B 109.9
H53A C53 H53B 108.3
C48 C54 C55 108.5(2)
C48 C54 H54A 110.0
C55 C54 H54A 110.0
C48 C54 H54B 110.0
C55 C54 H54B 110.0
H54A C54 H54B 108.4
C56 C55 C57 109.8(2)
C56 C55 C54 109.8(2)
C57 C55 C54 108.8(2)
C56 C55 H55 109.5
C57 C55 H55 109.5
C54 C55 H55 109.5
C55 C56 C52 109.8(2)
C55 C56 H56A 109.7
C52 C56 H56A 109.7
C55 C56 H56B 109.7
C52 C56 H56B 109.7
H56A C56 H56B 108.2
C55 C57 C50 109.6(2)
C55 C57 H57A 109.8
C50 C57 H57A 109.8
C55 C57 H57B 109.8
C50 C57 H57B 109.8
H57A C57 H57B 108.2
F4 B1 F1 109.8(4)
F4 B1 F3 108.7(3)
F1 B1 F3 108.9(3)
F4 B1 F2 107.8(3)
F1 B1 F2 110.9(3)
F3 B1 F2 110.7(3)
F8 B2 F6 113.1(4)
F8 B2 F7 109.0(4)
F6 B2 F7 108.7(4)
F8 B2 F5 110.2(4)
F6 B2 F5 110.8(3)
F7 B2 F5 104.6(4)
Cl2 C58 Cl1 109.1(4)
Cl1 C58 Cl2A 116.8(3)
Cl3A C59 Cl4 125.5(5)
Cl4 C59 Cl3 104.7(3)

loop_
_geom_bond_atom_site_label_1
_geom_bond_atom_site_label_2
_geom_bond_distance
Fe1 C47 1.853(2)
Fe1 C36 1.898(2)
Fe1 N1 2.063(2)
Fe1 N2 2.072(2)
Fe1 P1 2.2174(7)
Fe1 P2 2.2525(6)
P1 C8 1.825(2)
P1 C14 1.825(2)
P1 C7 1.827(2)
P2 C23 1.828(2)
P2 C17 1.829(2)
P2 C16 1.841(2)
N1 C1 1.494(3)
N1 C31 1.497(3)
N1 H1 1.0000
N2 C29 1.478(3)
N2 C30 1.493(3)
N2 H2 1.0000
N3 C36 1.155(3)
N3 C37 1.457(3)
N4 C47 1.161(3)
N4 C48 1.461(3)
C1 C2 1.504(3)
C1 H1A 0.9900
C1 H1B 0.9900
C2 C3 1.394(3)
C2 C7 1.404(3)
C3 C4 1.387(4)
C3 H3 0.9500
C4 C5 1.379(4)
C4 H4 0.9500
C5 C6 1.394(4)
C5 H5 0.9500
C6 C7 1.403(3)
C6 H6 0.9500
C8 C9 1.394(3)
C8 C13 1.400(3)
C9 C10 1.398(4)
C9 H9 0.9500
C10 C11 1.385(4)
C10 H10 0.9500
C11 C12 1.397(4)
C11 H11 0.9500
C12 C13 1.387(4)
C12 H12 0.9500
C13 H13 0.9500
C14 C15 1.528(3)
C14 H14A 0.9900
C14 H14B 0.9900
C15 C16 1.532(4)
C15 H15A 0.9900
C15 H15B 0.9900
C16 H16A 0.9900
C16 H16B 0.9900
C17 C18 1.403(3)
C17 C22 1.405(3)
C18 C19 1.393(4)
C18 H18 0.9500
C19 C20 1.391(4)
C19 H19 0.9500
C20 C21 1.384(4)
C20 H20 0.9500
C21 C22 1.394(3)
C21 H21 0.9500
C22 H22 0.9500
C23 C28 1.401(3)
C23 C24 1.415(3)
C24 C25 1.386(4)
C24 H24 0.9500
C25 C26 1.386(5)
C25 H25 0.9500
C26 C27 1.390(4)
C26 H26 0.9500
C27 C28 1.403(3)
C27 H27 0.9500
C28 C29 1.511(3)
C29 H29A 0.9900
C29 H29B 0.9900
C30 C31 1.523(3)
C30 C35 1.526(4)
C30 H30 1.0000
C31 C32 1.529(3)
C31 H31 1.0000
C32 C33 1.523(4)
C32 H32A 0.9900
C32 H32B 0.9900
C33 C34 1.525(5)
C33 H33A 0.9900
C33 H33B 0.9900
C34 C35 1.532(4)
C34 H34A 0.9900
C34 H34B 0.9900
C35 H35A 0.9900
C35 H35B 0.9900
C37 C42 1.531(4)
C37 C38 1.531(3)
C37 C43 1.533(3)
C38 C39 1.536(4)
C38 H38A 0.9900
C38 H38B 0.9900
C39 C40 1.514(5)
C39 C45 1.523(4)
C39 H39 1.0000
C40 C41 1.530(6)
C40 H40A 0.9900
C40 H40B 0.9900
C41 C42 1.541(4)
C41 C46 1.542(5)
C41 H41 1.0000
C42 H42A 0.9900
C42 H42B 0.9900
C43 C44 1.538(4)
C43 H43A 0.9900
C43 H43B 0.9900
C44 C46 1.525(5)
C44 C45 1.529(4)
C44 H44 1.0000
C45 H45A 0.9900
C45 H45B 0.9900
C46 H46A 0.9900
C46 H46B 0.9900
C48 C53 1.535(4)
C48 C49 1.536(3)
C48 C54 1.538(3)
C49 C50 1.532(4)
C49 H49A 0.9900
C49 H49B 0.9900
C50 C51 1.529(4)
C50 C57 1.538(4)
C50 H50 1.0000
C51 C52 1.538(4)
C51 H51A 0.9900
C51 H51B 0.9900
C52 C56 1.530(4)
C52 C53 1.535(3)
C52 H52 1.0000
C53 H53A 0.9900
C53 H53B 0.9900
C54 C55 1.544(4)
C54 H54A 0.9900
C54 H54B 0.9900
C55 C56 1.527(4)
C55 C57 1.534(4)
C55 H55 1.0000
C56 H56A 0.9900
C56 H56B 0.9900
C57 H57A 0.9900
C57 H57B 0.9900
B1 F4 1.363(4)
B1 F1 1.375(5)
B1 F3 1.386(4)
B1 F2 1.396(4)
B2 F8 1.358(5)
B2 F6 1.378(5)
B2 F7 1.385(6)
B2 F5 1.391(5)
C58 Cl2 1.660(7)
C58 Cl1 1.765(6)
C58 Cl2A 1.821(7)
C59 Cl3A 1.518(9)
C59 Cl4 1.764(6)
C59 Cl3 1.889(7)

loop_
_geom_torsion_atom_site_label_1
_geom_torsion_atom_site_label_2
_geom_torsion_atom_site_label_3
_geom_torsion_atom_site_label_4
_geom_torsion
C31 N1 C1 C2 -153.73(19)
Fe1 N1 C1 C2 79.2(2)
N1 C1 C2 C3 122.3(2)
N1 C1 C2 C7 -57.4(3)
C7 C2 C3 C4 0.5(4)
C1 C2 C3 C4 -179.2(3)
C2 C3 C4 C5 -0.6(5)
C3 C4 C5 C6 0.0(5)
C4 C5 C6 C7 0.8(5)
C5 C6 C7 C2 -0.9(4)
C5 C6 C7 P1 180.0(2)
C3 C2 C7 C6 0.2(3)
C1 C2 C7 C6 179.9(2)
C3 C2 C7 P1 179.41(19)
C1 C2 C7 P1 -0.9(3)
C8 P1 C7 C6 81.4(2)
C14 P1 C7 C6 -22.4(2)
Fe1 P1 C7 C6 -149.46(18)
C8 P1 C7 C2 -97.75(19)
C14 P1 C7 C2 158.48(18)
Fe1 P1 C7 C2 31.4(2)
C14 P1 C8 C9 116.1(2)
C7 P1 C8 C9 7.8(2)
Fe1 P1 C8 C9 -118.3(2)
C14 P1 C8 C13 -58.8(2)
C7 P1 C8 C13 -167.0(2)
Fe1 P1 C8 C13 66.9(2)
C13 C8 C9 C10 1.3(4)
P1 C8 C9 C10 -173.5(2)
C8 C9 C10 C11 0.0(5)
C9 C10 C11 C12 -1.0(5)
C10 C11 C12 C13 0.5(5)
C11 C12 C13 C8 0.9(5)
C9 C8 C13 C12 -1.8(4)
P1 C8 C13 C12 173.2(2)
C8 P1 C14 C15 -171.52(19)
C7 P1 C14 C15 -65.2(2)
Fe1 P1 C14 C15 60.8(2)
P1 C14 C15 C16 -69.5(3)
C14 C15 C16 P2 63.5(3)
C23 P2 C16 C15 -172.77(18)
C17 P2 C16 C15 80.8(2)
Fe1 P2 C16 C15 -49.6(2)
C23 P2 C17 C18 -167.1(2)
C16 P2 C17 C18 -60.6(2)
Fe1 P2 C17 C18 70.0(2)
C23 P2 C17 C22 19.7(2)
C16 P2 C17 C22 126.2(2)
Fe1 P2 C17 C22 -103.15(18)
C22 C17 C18 C19 -0.4(4)
P2 C17 C18 C19 -173.7(2)
C17 C18 C19 C20 1.4(4)
C18 C19 C20 C21 -0.9(4)
C19 C20 C21 C22 -0.6(4)
C20 C21 C22 C17 1.6(4)
C18 C17 C22 C21 -1.1(4)
P2 C17 C22 C21 172.21(19)
C17 P2 C23 C28 -109.5(2)
C16 P2 C23 C28 142.4(2)
Fe1 P2 C23 C28 16.2(2)
C17 P2 C23 C24 68.2(2)
C16 P2 C23 C24 -39.9(2)
Fe1 P2 C23 C24 -166.15(16)
C28 C23 C24 C25 -0.2(4)
P2 C23 C24 C25 -178.0(2)
C23 C24 C25 C26 0.1(4)
C24 C25 C26 C27 0.0(5)
C25 C26 C27 C28 0.1(5)
C24 C23 C28 C27 0.3(3)
P2 C23 C28 C27 177.9(2)
C24 C23 C28 C29 175.3(2)
P2 C23 C28 C29 -7.1(3)
C26 C27 C28 C23 -0.2(4)
C26 C27 C28 C29 -175.9(3)
C30 N2 C29 C28 69.2(3)
Fe1 N2 C29 C28 -61.7(2)
C23 C28 C29 N2 28.5(4)
C27 C28 C29 N2 -156.3(2)
C29 N2 C30 C31 -178.34(18)
Fe1 N2 C30 C31 -42.65(19)
C29 N2 C30 C35 58.6(3)
Fe1 N2 C30 C35 -165.70(17)
C1 N1 C31 C30 -168.14(18)
Fe1 N1 C31 C30 -37.9(2)
C1 N1 C31 C32 69.9(2)
Fe1 N1 C31 C32 -159.89(16)
N2 C30 C31 N1 53.0(2)
C35 C30 C31 N1 178.17(19)
N2 C30 C31 C32 176.49(19)
C35 C30 C31 C32 -58.3(3)
N1 C31 C32 C33 179.3(2)
C30 C31 C32 C33 58.7(3)
C31 C32 C33 C34 -56.5(3)
C32 C33 C34 C35 54.3(4)
N2 C30 C35 C34 176.7(2)
C31 C30 C35 C34 55.7(3)
C33 C34 C35 C30 -53.8(4)
N3 C37 C38 C39 179.4(2)
C42 C37 C38 C39 -61.3(3)
C43 C37 C38 C39 61.0(3)
C37 C38 C39 C40 60.7(3)
C37 C38 C39 C45 -60.3(3)
C45 C39 C40 C41 59.6(3)
C38 C39 C40 C41 -61.0(3)
C39 C40 C41 C42 60.6(3)
C39 C40 C41 C46 -59.2(3)
N3 C37 C42 C41 -179.4(3)
C38 C37 C42 C41 60.8(3)
C43 C37 C42 C41 -61.1(3)
C40 C41 C42 C37 -59.7(3)
C46 C41 C42 C37 60.9(3)
N3 C37 C43 C44 179.2(2)
C42 C37 C43 C44 60.6(3)
C38 C37 C43 C44 -61.6(3)
C37 C43 C44 C46 -59.8(3)
C37 C43 C44 C45 60.5(3)
C40 C39 C45 C44 -59.5(3)
C38 C39 C45 C44 61.1(3)
C46 C44 C45 C39 59.0(3)
C43 C44 C45 C39 -60.8(3)
C45 C44 C46 C41 -58.3(3)
C43 C44 C46 C41 61.0(3)
C40 C41 C46 C44 58.6(3)
C42 C41 C46 C44 -61.7(3)
C47 N4 C48 C53 -49.9(11)
C47 N4 C48 C49 69.2(11)
C47 N4 C48 C54 -170.9(10)
N4 C48 C49 C50 -178.7(2)
C53 C48 C49 C50 -60.3(3)
C54 C48 C49 C50 61.3(3)
C48 C49 C50 C51 60.0(3)
C48 C49 C50 C57 -60.3(3)
C49 C50 C51 C52 -60.1(3)
C57 C50 C51 C52 60.5(3)
C50 C51 C52 C56 -60.2(3)
C50 C51 C52 C53 59.9(3)
C56 C52 C53 C48 59.6(3)
C51 C52 C53 C48 -60.7(3)
N4 C48 C53 C52 179.71(19)
C49 C48 C53 C52 61.3(2)
C54 C48 C53 C52 -59.8(2)
N4 C48 C54 C55 179.0(2)
C53 C48 C54 C55 59.3(3)
C49 C48 C54 C55 -61.7(3)
C48 C54 C55 C56 -59.3(3)
C48 C54 C55 C57 60.8(3)
C57 C55 C56 C52 -59.0(3)
C54 C55 C56 C52 60.5(3)
C53 C52 C56 C55 -60.5(3)
C51 C52 C56 C55 59.4(3)
C56 C55 C57 C50 59.6(3)
C54 C55 C57 C50 -60.6(3)
C51 C50 C57 C55 -60.4(3)
C49 C50 C57 C55 60.7(3)
